data_4069523
loop_
_publ_author_name
'Han, Yanan'
'Zhang, Jie'
'Han, Fuyan'
'Zhang, Zhengxing'
'Weng, Linhong'
'Zhou, Xigeng'

_publ_section_title
;
 Investigations on Organolanthanide Derivatives with the Hydrazonido
 (&#x2212;NHN&#x2550;CPh2) Ligand: Synthesis, Crystal Structure, and
 Reactivity
;
_journal_issue 13
_journal_name_full Organometallics
_journal_page_first 3916
_journal_paper_doi 10.1021/om900246b
_journal_volume 28
_journal_year 2009
_chemical_formula_sum 'C36 H44 Er N6 O2 P'
_chemical_formula_weight 791.00
_chemical_name_systematic
; 
 ? 
;
_space_group_IT_number 2
_symmetry_cell_setting triclinic
_symmetry_space_group_name_Hall '-P 1'
_symmetry_space_group_name_H-M 'P -1'
_atom_sites_solution_hydrogens geom
_atom_sites_solution_primary direct
_atom_sites_solution_secondary difmap
_audit_creation_method SHELXL-97
_cell_angle_alpha 84.853(4)
_cell_angle_beta 68.716(3)
_cell_angle_gamma 81.810(4)
_cell_formula_units_Z 2
_cell_length_a 11.628(3)
_cell_length_b 13.087(3)
_cell_length_c 13.982(3)
_cell_measurement_reflns_used 1705
_cell_measurement_temperature 293(2)
_cell_measurement_theta_max 24.359
_cell_measurement_theta_min 2.173
_cell_volume 1960.7(8)
_computing_cell_refinement 'Bruker SMART'
_computing_data_collection 'Bruker SMART'
_computing_data_reduction 'Bruker SHELXTL'
_computing_molecular_graphics 'Bruker SHELXTL'
_computing_publication_material 'Bruker SHELXTL'
_computing_structure_refinement 'SHELXL-97 (Sheldrick, 1997)'
_computing_structure_solution 'SHELXS-97 (Sheldrick, 1990)'
_diffrn_ambient_temperature 293(2)
_diffrn_measured_fraction_theta_full 0.982
_diffrn_measured_fraction_theta_max 0.982
_diffrn_measurement_device_type 'CCD area detector'
_diffrn_measurement_method 'phi and omega scans'
_diffrn_radiation_monochromator graphite
_diffrn_radiation_source 'fine-focus sealed tube'
_diffrn_radiation_type MoK\a
_diffrn_radiation_wavelength 0.71073
_diffrn_reflns_av_R_equivalents 0.0866
_diffrn_reflns_av_sigmaI/netI 0.1677
_diffrn_reflns_limit_h_max 13
_diffrn_reflns_limit_h_min -12
_diffrn_reflns_limit_k_max 15
_diffrn_reflns_limit_k_min -12
_diffrn_reflns_limit_l_max 16
_diffrn_reflns_limit_l_min -15
_diffrn_reflns_number 8192
_diffrn_reflns_theta_full 25.01
_diffrn_reflns_theta_max 25.01
_diffrn_reflns_theta_min 1.56
_exptl_absorpt_coefficient_mu 2.217
_exptl_absorpt_correction_T_max 0.9166
_exptl_absorpt_correction_T_min 0.8426
_exptl_absorpt_correction_type multi-scan
_exptl_absorpt_process_details sadabs
_exptl_crystal_colour colorless
_exptl_crystal_density_diffrn 1.340
_exptl_crystal_density_method 'not measured'
_exptl_crystal_description prism
_exptl_crystal_F_000 802
_exptl_crystal_size_max 0.08
_exptl_crystal_size_mid 0.06
_exptl_crystal_size_min 0.04
_refine_diff_density_max 2.962
_refine_diff_density_min -0.850
_refine_diff_density_rms 0.212
_refine_ls_extinction_method none
_refine_ls_goodness_of_fit_ref 0.996
_refine_ls_hydrogen_treatment mixed
_refine_ls_matrix_type full
_refine_ls_number_parameters 352
_refine_ls_number_reflns 6788
_refine_ls_number_restraints 42
_refine_ls_restrained_S_all 0.996
_refine_ls_R_factor_all 0.1255
_refine_ls_R_factor_gt 0.0739
_refine_ls_shift/su_max 0.001
_refine_ls_shift/su_mean 0.000
_refine_ls_structure_factor_coef Fsqd
_refine_ls_weighting_details 'calc w=1/[\s^2^(Fo^2^)+(0.1218P)^2^+0.0000P] where P=(Fo^2^+2Fc^2^)/3'
_refine_ls_weighting_scheme calc
_refine_ls_wR_factor_gt 0.2162
_refine_ls_wR_factor_ref 0.2375
_reflns_number_gt 3660
_reflns_number_total 6788
_reflns_threshold_expression >2sigma(I)
_cod_data_source_file om900246b_si_001.cif
_cod_data_source_block 4
_cod_depositor_comments
;
The following automatic conversions were performed:

'_symmetry_cell_setting' value 'Triclinic' changed to 'triclinic'
according to /home/saulius/struct/CIF-dictionaries/cif_core.dic
dictionary named 'cif_core.dic' version 2.4.2 from 2011-04-26.

Automatic conversion script
Id: cif_fix_values 1715 2011-07-08 13:25:40Z adriana 
;
_cod_original_sg_symbol_H-M P-1
_cod_database_code 4069523

loop_
_symmetry_equiv_pos_as_xyz
'x, y, z'
'-x, -y, -z'

loop_
_atom_site_label
_atom_site_type_symbol
_atom_site_fract_x
_atom_site_fract_y
_atom_site_fract_z
_atom_site_U_iso_or_equiv
_atom_site_adp_type
_atom_site_occupancy
_atom_site_symmetry_multiplicity
_atom_site_calc_flag
_atom_site_refinement_flags
Er1 Er 0.68550(6) 0.77455(5) 0.16922(5) 0.0552(3) Uani 1 1 d .
N1 N 0.6840(10) 0.5644(8) 0.3639(9) 0.059(3) Uani 1 1 d .
N2 N 0.6455(12) 0.6226(8) 0.2917(8) 0.066(3) Uani 1 1 d .
N3 N 0.6805(11) 0.4599(8) 0.2183(8) 0.058(3) Uani 1 1 d D
H3N H 0.687(13) 0.419(8) 0.267(7) 0.069 Uiso 1 1 d D
N4 N 0.7053(13) 0.7720(11) -0.1582(10) 0.083(4) Uani 1 1 d U
N5 N 0.9063(16) 0.6625(12) -0.1472(12) 0.114(6) Uani 1 1 d U
N6 N 0.8896(15) 0.8658(11) -0.1695(11) 0.098(5) Uani 1 1 d .
O1 O 0.6539(10) 0.6131(6) 0.1317(7) 0.065(3) Uani 1 1 d .
O2 O 0.7639(9) 0.7721(7) -0.0029(7) 0.069(3) Uani 1 1 d .
P1 P 0.8130(4) 0.7696(3) -0.1153(3) 0.0594(10) Uani 1 1 d .
C1 C 0.6622(14) 0.5672(11) 0.2115(11) 0.064(4) Uani 1 1 d .
C2 C 0.6974(9) 0.3893(6) 0.1414(6) 0.053(3) Uani 1 1 d G
C3 C 0.7099(9) 0.2851(7) 0.1703(7) 0.072(4) Uani 1 1 d G
H3A H 0.7056 0.2653 0.2370 0.086 Uiso 1 1 calc R
C4 C 0.7289(9) 0.2104(5) 0.0997(10) 0.104(7) Uani 1 1 d G
H4A H 0.7372 0.1407 0.1191 0.125 Uiso 1 1 calc R
C5 C 0.7353(9) 0.2400(7) 0.0000(8) 0.081(5) Uani 1 1 d G
H5A H 0.7480 0.1901 -0.0473 0.097 Uiso 1 1 calc R
C6 C 0.7229(11) 0.3442(8) -0.0290(6) 0.089(5) Uani 1 1 d G
H6A H 0.7272 0.3640 -0.0956 0.107 Uiso 1 1 calc R
C7 C 0.7039(11) 0.4189(5) 0.0417(7) 0.089(6) Uani 1 1 d G
H7A H 0.6955 0.4886 0.0223 0.107 Uiso 1 1 calc R
C8 C 0.6506(10) 0.6008(8) 0.4559(10) 0.057(4) Uani 1 1 d D
C9 C 0.6989(6) 0.5408(4) 0.5294(4) 0.063(4) Uani 1 1 d G
C10 C 0.8153(6) 0.4839(5) 0.4908(6) 0.071(4) Uani 1 1 d G
H10A H 0.8618 0.4884 0.4209 0.085 Uiso 1 1 calc R
C11 C 0.8622(7) 0.4203(5) 0.5565(7) 0.103(6) Uani 1 1 d G
H11A H 0.9401 0.3822 0.5306 0.124 Uiso 1 1 calc R
C12 C 0.7926(8) 0.4135(5) 0.6609(7) 0.101(6) Uani 1 1 d G
H12A H 0.8240 0.3710 0.7049 0.121 Uiso 1 1 calc R
C13 C 0.6762(8) 0.4704(5) 0.6995(5) 0.097(6) Uani 1 1 d G
H13A H 0.6297 0.4659 0.7694 0.117 Uiso 1 1 calc R
C14 C 0.6294(6) 0.5340(4) 0.6338(4) 0.067(4) Uani 1 1 d G
H14A H 0.5515 0.5721 0.6596 0.081 Uiso 1 1 calc R
C15 C 0.5541(6) 0.6952(4) 0.4913(4) 0.059(4) Uani 1 1 d GD
C16 C 0.5876(7) 0.7749(3) 0.5313(5) 0.093(6) Uani 1 1 d G
H16A H 0.6683 0.7724 0.5303 0.111 Uiso 1 1 calc R
C17 C 0.5003(9) 0.8585(4) 0.5727(6) 0.094(6) Uani 1 1 d G
H17A H 0.5227 0.9119 0.5994 0.112 Uiso 1 1 calc R
C18 C 0.3796(8) 0.8623(5) 0.5741(6) 0.083(5) Uani 1 1 d G
H18A H 0.3213 0.9183 0.6018 0.100 Uiso 1 1 calc R
C19 C 0.3462(7) 0.7826(6) 0.5341(6) 0.088(5) Uani 1 1 d G
H19A H 0.2655 0.7851 0.5351 0.106 Uiso 1 1 calc R
C20 C 0.4334(7) 0.6990(5) 0.4927(6) 0.085(5) Uani 1 1 d G
H20A H 0.4111 0.6456 0.4659 0.102 Uiso 1 1 calc R
C21 C 0.4599(6) 0.8221(10) 0.1534(9) 0.101(7) Uani 1 1 d G
H21A H 0.4372 0.7791 0.1155 0.121 Uiso 1 1 calc R
C22 C 0.5238(8) 0.9102(10) 0.1142(7) 0.123(9) Uani 1 1 d G
H22A H 0.5501 0.9351 0.0462 0.148 Uiso 1 1 calc R
C23 C 0.5403(8) 0.9538(6) 0.1971(9) 0.127(9) Uani 1 1 d G
H23A H 0.5794 1.0122 0.1929 0.153 Uiso 1 1 calc R
C24 C 0.4867(6) 0.8926(8) 0.2875(7) 0.083(5) Uani 1 1 d G
H24A H 0.4845 0.9039 0.3529 0.100 Uiso 1 1 calc R
C25 C 0.4370(5) 0.8112(8) 0.2605(9) 0.090(6) Uani 1 1 d G
H25A H 0.3966 0.7598 0.3051 0.108 Uiso 1 1 calc R
C26 C 0.9185(6) 0.7382(9) 0.1751(11) 0.107(7) Uani 1 1 d G
H26A H 0.9636 0.6740 0.1566 0.129 Uiso 1 1 calc R
C27 C 0.9183(6) 0.8263(11) 0.1079(9) 0.129(10) Uani 1 1 d G
H27A H 0.9632 0.8298 0.0377 0.155 Uiso 1 1 calc R
C28 C 0.8373(8) 0.9081(8) 0.1667(10) 0.146(10) Uani 1 1 d GU
H28A H 0.8200 0.9745 0.1418 0.175 Uiso 1 1 calc R
C29 C 0.7875(8) 0.8706(9) 0.2703(9) 0.126(8) Uani 1 1 d GU
H29A H 0.7318 0.9081 0.3251 0.152 Uiso 1 1 calc R
C30 C 0.8376(8) 0.7656(10) 0.2754(9) 0.103(7) Uani 1 1 d G
H30A H 0.8206 0.7224 0.3342 0.124 Uiso 1 1 calc R
C31 C 0.6038(19) 0.707(2) -0.1062(16) 0.138(9) Uani 1 1 d U
H31A H 0.5453 0.7170 -0.1411 0.207 Uiso 1 1 calc R
H31B H 0.5625 0.7266 -0.0362 0.207 Uiso 1 1 calc R
H31C H 0.6378 0.6358 -0.1076 0.207 Uiso 1 1 calc R
C32 C 0.700(2) 0.813(2) -0.2598(18) 0.179(12) Uani 1 1 d U
H32A H 0.6209 0.8035 -0.2631 0.268 Uiso 1 1 calc R
H32B H 0.7653 0.7764 -0.3137 0.268 Uiso 1 1 calc R
H32C H 0.7093 0.8852 -0.2678 0.268 Uiso 1 1 calc R
C33 C 0.932(4) 0.620(3) -0.243(2) 0.31(2) Uani 1 1 d U
H33A H 0.9882 0.5579 -0.2493 0.459 Uiso 1 1 calc R
H33B H 0.9691 0.6691 -0.2972 0.459 Uiso 1 1 calc R
H33C H 0.8560 0.6051 -0.2481 0.459 Uiso 1 1 calc R
C34 C 0.9594(16) 0.6032(15) -0.0846(19) 0.128(8) Uani 1 1 d U
H34A H 1.0105 0.5444 -0.1207 0.193 Uiso 1 1 calc R
H34B H 0.8953 0.5802 -0.0242 0.193 Uiso 1 1 calc R
H34C H 1.0095 0.6436 -0.0651 0.193 Uiso 1 1 calc R
C35 C 1.0173(17) 0.862(2) -0.226(2) 0.233(19) Uani 1 1 d U
H35A H 1.0380 0.9315 -0.2472 0.349 Uiso 1 1 calc R
H35B H 1.0377 0.8230 -0.2863 0.349 Uiso 1 1 calc R
H35C H 1.0636 0.8307 -0.1848 0.349 Uiso 1 1 calc R
C36 C 0.842(3) 0.9695(18) -0.138(2) 0.25(2) Uani 1 1 d U
H36A H 0.9010 1.0156 -0.1780 0.377 Uiso 1 1 calc R
H36B H 0.8297 0.9734 -0.0666 0.377 Uiso 1 1 calc R
H36C H 0.7648 0.9890 -0.1483 0.377 Uiso 1 1 calc R

loop_
_atom_site_aniso_label
_atom_site_aniso_U_11
_atom_site_aniso_U_22
_atom_site_aniso_U_33
_atom_site_aniso_U_23
_atom_site_aniso_U_13
_atom_site_aniso_U_12
Er1 0.0678(5) 0.0521(4) 0.0491(4) -0.0087(3) -0.0234(3) -0.0071(3)
N1 0.054(7) 0.066(7) 0.057(7) -0.023(6) -0.014(6) -0.010(6)
N2 0.125(11) 0.047(6) 0.034(6) -0.002(5) -0.038(7) -0.014(7)
N3 0.080(9) 0.054(7) 0.033(6) -0.003(5) -0.015(6) 0.001(6)
N4 0.076(9) 0.113(11) 0.062(8) -0.004(7) -0.028(8) -0.013(8)
N5 0.135(14) 0.117(12) 0.098(12) -0.054(10) -0.057(11) 0.039(11)
N6 0.114(14) 0.091(11) 0.070(10) 0.009(8) -0.007(9) -0.026(10)
O1 0.109(8) 0.044(5) 0.047(6) -0.007(4) -0.033(6) -0.008(5)
O2 0.083(7) 0.074(6) 0.043(6) -0.001(5) -0.015(5) -0.012(5)
P1 0.055(2) 0.071(2) 0.049(2) -0.0116(18) -0.015(2) -0.001(2)
C1 0.085(11) 0.061(9) 0.047(9) -0.008(7) -0.023(8) -0.010(8)
C2 0.040(8) 0.049(7) 0.067(10) -0.016(7) -0.012(7) -0.010(6)
C3 0.067(11) 0.065(10) 0.086(12) -0.003(9) -0.036(10) 0.002(8)
C4 0.083(13) 0.064(10) 0.18(2) -0.037(13) -0.066(15) 0.019(9)
C5 0.054(10) 0.082(11) 0.117(15) -0.053(11) -0.039(10) 0.011(9)
C6 0.135(16) 0.080(11) 0.047(9) -0.012(8) -0.025(10) -0.011(11)
C7 0.175(18) 0.054(8) 0.053(10) -0.001(7) -0.057(11) -0.017(10)
C8 0.051(9) 0.066(9) 0.052(9) -0.021(7) -0.009(7) -0.021(7)
C9 0.081(11) 0.068(9) 0.055(9) -0.004(7) -0.036(9) -0.017(8)
C10 0.047(10) 0.095(11) 0.061(10) -0.013(8) -0.009(8) 0.003(8)
C11 0.103(15) 0.111(14) 0.095(15) -0.018(12) -0.043(13) 0.019(12)
C12 0.131(17) 0.114(14) 0.066(12) 0.002(10) -0.056(12) 0.015(13)
C13 0.137(18) 0.107(14) 0.047(10) 0.004(9) -0.031(11) -0.019(13)
C14 0.067(10) 0.089(10) 0.053(9) -0.011(8) -0.030(8) -0.001(8)
C15 0.049(9) 0.073(9) 0.054(9) -0.020(7) -0.013(7) -0.010(8)
C16 0.152(18) 0.068(10) 0.064(11) -0.020(8) -0.034(11) -0.034(11)
C17 0.144(18) 0.062(10) 0.069(11) -0.030(9) -0.027(12) -0.008(11)
C18 0.097(13) 0.080(11) 0.050(10) -0.016(8) -0.011(10) 0.027(10)
C19 0.094(14) 0.086(12) 0.073(12) -0.011(10) -0.024(10) 0.014(10)
C20 0.143(17) 0.060(9) 0.048(9) -0.010(7) -0.022(10) -0.026(11)
C21 0.092(14) 0.126(16) 0.085(14) -0.033(12) -0.048(12) 0.048(13)
C22 0.118(18) 0.142(18) 0.063(12) 0.012(13) -0.019(12) 0.088(15)
C23 0.17(2) 0.048(10) 0.108(17) 0.002(11) 0.012(16) 0.014(12)
C24 0.092(13) 0.077(11) 0.073(12) -0.018(9) -0.023(10) 0.008(10)
C25 0.040(10) 0.099(13) 0.123(17) -0.027(12) -0.021(10) 0.012(9)
C26 0.042(11) 0.150(18) 0.15(2) -0.066(16) -0.063(13) 0.023(11)
C27 0.066(14) 0.25(3) 0.095(15) 0.070(17) -0.053(13) -0.071(17)
C28 0.11(2) 0.14(2) 0.20(2) -0.01(2) -0.05(2) -0.075(17)
C29 0.085(15) 0.17(2) 0.149(18) -0.077(17) -0.061(15) -0.016(15)
C30 0.137(18) 0.113(15) 0.102(15) 0.015(13) -0.082(15) -0.053(14)
C31 0.102(17) 0.22(3) 0.105(17) -0.036(15) -0.032(13) -0.068(15)
C32 0.16(2) 0.28(3) 0.097(16) 0.035(19) -0.061(17) -0.02(2)
C33 0.40(5) 0.32(4) 0.21(3) -0.22(3) -0.17(3) 0.20(4)
C34 0.054(12) 0.116(16) 0.19(2) 0.016(15) -0.036(14) 0.030(11)
C35 0.021(12) 0.32(4) 0.29(4) 0.17(3) -0.018(17) -0.010(16)
C36 0.33(4) 0.088(17) 0.22(3) -0.04(2) 0.06(3) -0.05(2)

loop_
_atom_type_symbol
_atom_type_description
_atom_type_scat_dispersion_real
_atom_type_scat_dispersion_imag
_atom_type_scat_source
C C 0.0033 0.0016 'International Tables Vol C Tables 4.2.6.8 and 6.1.1.4'
H H 0.0000 0.0000 'International Tables Vol C Tables 4.2.6.8 and 6.1.1.4'
N N 0.0061 0.0033 'International Tables Vol C Tables 4.2.6.8 and 6.1.1.4'
O O 0.0106 0.0060 'International Tables Vol C Tables 4.2.6.8 and 6.1.1.4'
Er Er -0.2586 4.9576 'International Tables Vol C Tables 4.2.6.8 and 6.1.1.4'
P P 0.1023 0.0942 'International Tables Vol C Tables 4.2.6.8 and 6.1.1.4'

loop_
_geom_angle_atom_site_label_1
_geom_angle_atom_site_label_2
_geom_angle_atom_site_label_3
_geom_angle
O2 Er1 O1 75.3(3)
O2 Er1 N2 126.8(3)
O1 Er1 N2 54.7(3)
O2 Er1 C29 121.0(4)
O1 Er1 C29 144.4(3)
N2 Er1 C29 95.4(4)
O2 Er1 C28 90.7(4)
O1 Er1 C28 150.3(4)
N2 Er1 C28 123.2(4)
C29 Er1 C28 31.21(7)
O2 Er1 C23 101.1(4)
O1 Er1 C23 131.0(3)
N2 Er1 C23 124.2(4)
C29 Er1 C23 79.86(18)
C28 Er1 C23 76.9(2)
O2 Er1 C24 128.1(3)
O1 Er1 C24 117.1(3)
N2 Er1 C24 93.3(4)
C29 Er1 C24 79.42(19)
C28 Er1 C24 92.3(2)
C23 Er1 C24 30.91(7)
O2 Er1 C22 77.2(3)
O1 Er1 C22 105.5(4)
N2 Er1 C22 129.1(4)
C29 Er1 C22 108.9(2)
C28 Er1 C22 96.6(3)
C23 Er1 C22 30.91(8)
C24 Er1 C22 50.95(10)
O2 Er1 C30 120.1(4)
O1 Er1 C30 113.8(4)
N2 Er1 C30 72.3(4)
C29 Er1 C30 31.00(7)
C28 Er1 C30 51.16(10)
C23 Er1 C30 109.8(2)
C24 Er1 C30 101.2(3)
C22 Er1 C30 139.8(3)
O2 Er1 C25 117.7(3)
O1 Er1 C25 86.9(3)
N2 Er1 C25 79.7(4)
C29 Er1 C25 107.9(3)
C28 Er1 C25 122.8(2)
C23 Er1 C25 50.87(10)
C24 Er1 C25 30.71(7)
C22 Er1 C25 50.73(9)
C30 Er1 C25 121.7(4)
O2 Er1 C21 87.2(4)
O1 Er1 C21 80.2(4)
N2 Er1 C21 99.9(4)
C29 Er1 C21 128.3(2)
C28 Er1 C21 125.9(3)
C23 Er1 C21 50.86(10)
C24 Er1 C21 50.74(10)
C22 Er1 C21 30.70(6)
C30 Er1 C21 151.1(3)
C25 Er1 C21 30.59(6)
O2 Er1 C27 72.7(3)
O1 Er1 C27 119.6(4)
N2 Er1 C27 114.7(4)
C29 Er1 C27 51.08(11)
C28 Er1 C27 30.84(8)
C23 Er1 C27 104.8(3)
C24 Er1 C27 123.1(2)
C22 Er1 C27 115.3(4)
C30 Er1 C27 50.67(9)
C25 Er1 C27 153.5(3)
C21 Er1 C27 145.3(4)
C8 N1 N2 118.3(10)
C1 N2 N1 111.2(11)
C1 N2 Er1 86.9(8)
N1 N2 Er1 144.1(9)
C1 N3 C2 128.2(10)
C1 N3 H3N 131(9)
C2 N3 H3N 101(9)
C31 N4 C32 110.1(16)
C31 N4 P1 119.3(12)
C32 N4 P1 129.2(14)
C34 N5 C33 114(2)
C34 N5 P1 125.1(14)
C33 N5 P1 120.4(17)
C35 N6 C36 108(2)
C35 N6 P1 127.4(17)
C36 N6 P1 121.5(16)
C1 O1 Er1 95.9(8)
P1 O2 Er1 178.9(7)
O2 P1 N4 110.9(7)
O2 P1 N6 112.8(7)
N4 P1 N6 107.5(8)
O2 P1 N5 107.8(7)
N4 P1 N5 109.1(7)
N6 P1 N5 108.6(9)
O1 C1 N2 118.7(12)
O1 C1 N3 120.3(11)
N2 C1 N3 120.8(12)
O1 C1 Er1 57.3(7)
N2 C1 Er1 64.3(7)
N3 C1 Er1 166.2(11)
C3 C2 C7 120.0
C3 C2 N3 116.0(7)
C7 C2 N3 124.0(7)
C2 C3 C4 120.0
C2 C3 H3A 120.0
C4 C3 H3A 120.0
C5 C4 C3 120.0
C5 C4 H4A 120.0
C3 C4 H4A 120.0
C4 C5 C6 120.0
C4 C5 H5A 120.0
C6 C5 H5A 120.0
C7 C6 C5 120.0
C7 C6 H6A 120.0
C5 C6 H6A 120.0
C6 C7 C2 120.0
C6 C7 H7A 120.0
C2 C7 H7A 120.0
N1 C8 C9 117.3(8)
N1 C8 C15 122.7(10)
C9 C8 C15 119.6(8)
C10 C9 C14 120.0
C10 C9 C8 117.6(4)
C14 C9 C8 122.2(5)
C9 C10 C11 120.0
C9 C10 H10A 120.0
C11 C10 H10A 120.0
C10 C11 C12 120.0
C10 C11 H11A 120.0
C12 C11 H11A 120.0
C13 C12 C11 120.0
C13 C12 H12A 120.0
C11 C12 H12A 120.0
C12 C13 C14 120.0
C12 C13 H13A 120.0
C14 C13 H13A 120.0
C13 C14 C9 120.0
C13 C14 H14A 120.0
C9 C14 H14A 120.0
C16 C15 C20 120.0
C16 C15 C8 117.5(5)
C20 C15 C8 122.3(5)
C15 C16 C17 120.0
C15 C16 H16A 120.0
C17 C16 H16A 120.0
C18 C17 C16 120.0
C18 C17 H17A 120.0
C16 C17 H17A 120.0
C17 C18 C19 120.0
C17 C18 H18A 120.0
C19 C18 H18A 120.0
C20 C19 C18 120.0
C20 C19 H19A 120.0
C18 C19 H19A 120.0
C19 C20 C15 120.0
C19 C20 H20A 120.0
C15 C20 H20A 120.0
C22 C21 C25 108.0
C22 C21 Er1 73.8(2)
C25 C21 Er1 74.7(2)
C22 C21 H21A 126.0
C25 C21 H21A 126.0
Er1 C21 H21A 117.5
C21 C22 C23 108.0
C21 C22 Er1 75.46(18)
C23 C22 Er1 74.03(15)
C21 C22 H22A 126.0
C23 C22 H22A 126.0
Er1 C22 H22A 116.6
C24 C23 C22 108.0
C24 C23 Er1 75.0(2)
C22 C23 Er1 75.07(16)
C24 C23 H23A 126.0
C22 C23 H23A 126.0
Er1 C23 H23A 116.0
C23 C24 C25 108.0
C23 C24 Er1 74.1(2)
C25 C24 Er1 75.46(14)
C23 C24 H24A 126.0
C25 C24 H24A 126.0
Er1 C24 H24A 116.6
C21 C25 C24 108.0
C21 C25 Er1 74.7(2)
C24 C25 Er1 73.83(14)
C21 C25 H25A 126.0
C24 C25 H25A 126.0
Er1 C25 H25A 117.5
C27 C26 C30 108.0
C27 C26 Er1 74.0(2)
C30 C26 Er1 73.34(19)
C27 C26 H26A 126.0
C30 C26 H26A 126.0
Er1 C26 H26A 118.6
C28 C27 C26 108.0
C28 C27 Er1 72.70(14)
C26 C27 Er1 75.5(2)
C28 C27 H27A 126.0
C26 C27 H27A 126.0
Er1 C27 H27A 117.7
C27 C28 C29 108.0
C27 C28 Er1 76.46(14)
C29 C28 Er1 74.0(2)
C27 C28 H28A 126.0
C29 C28 H28A 126.0
Er1 C28 H28A 115.7
C30 C29 C28 108.0
C30 C29 Er1 76.15(16)
C28 C29 Er1 74.8(2)
C30 C29 H29A 126.0
C28 C29 H29A 126.0
Er1 C29 H29A 115.3
C29 C30 C26 108.0
C29 C30 Er1 72.85(16)
C26 C30 Er1 76.12(18)
C29 C30 H30A 126.0
C26 C30 H30A 126.0
Er1 C30 H30A 117.1
N4 C31 H31A 109.5
N4 C31 H31B 109.5
H31A C31 H31B 109.5
N4 C31 H31C 109.5
H31A C31 H31C 109.5
H31B C31 H31C 109.5
N4 C32 H32A 109.5
N4 C32 H32B 109.5
H32A C32 H32B 109.5
N4 C32 H32C 109.5
H32A C32 H32C 109.5
H32B C32 H32C 109.5
N5 C33 H33A 109.5
N5 C33 H33B 109.5
H33A C33 H33B 109.5
N5 C33 H33C 109.5
H33A C33 H33C 109.5
H33B C33 H33C 109.5
N5 C34 H34A 109.5
N5 C34 H34B 109.5
H34A C34 H34B 109.5
N5 C34 H34C 109.5
H34A C34 H34C 109.5
H34B C34 H34C 109.5
N6 C35 H35A 109.5
N6 C35 H35B 109.5
H35A C35 H35B 109.5
N6 C35 H35C 109.5
H35A C35 H35C 109.5
H35B C35 H35C 109.5
N6 C36 H36A 109.5
N6 C36 H36B 109.5
H36A C36 H36B 109.5
N6 C36 H36C 109.5
H36A C36 H36C 109.5
H36B C36 H36C 109.5

loop_
_geom_bond_atom_site_label_1
_geom_bond_atom_site_label_2
_geom_bond_distance
Er1 O2 2.244(9)
Er1 O1 2.332(8)
Er1 N2 2.486(10)
Er1 C29 2.634(6)
Er1 C28 2.645(7)
Er1 C23 2.658(6)
Er1 C24 2.671(6)
Er1 C22 2.671(7)
Er1 C30 2.677(6)
Er1 C25 2.692(6)
Er1 C21 2.692(5)
Er1 C27 2.693(7)
N1 C8 1.314(15)
N1 N2 1.376(14)
N2 C1 1.329(15)
N3 C1 1.390(16)
N3 C2 1.422(12)
N3 H3N 0.85(2)
N4 C31 1.48(2)
N4 C32 1.49(2)
N4 P1 1.570(13)
N5 C34 1.37(2)
N5 C33 1.41(3)
N5 P1 1.634(15)
N6 C35 1.40(2)
N6 C36 1.43(3)
N6 P1 1.615(14)
O1 C1 1.248(15)
O2 P1 1.466(9)
C2 C3 1.3900
C2 C7 1.3900
C3 C4 1.3900
C3 H3A 0.9300
C4 C5 1.3900
C4 H4A 0.9300
C5 C6 1.3900
C5 H5A 0.9300
C6 C7 1.3900
C6 H6A 0.9300
C7 H7A 0.9300
C8 C9 1.462(13)
C8 C15 1.530(8)
C9 C10 1.3900
C9 C14 1.3900
C10 C11 1.3900
C10 H10A 0.9300
C11 C12 1.3900
C11 H11A 0.9300
C12 C13 1.3900
C12 H12A 0.9300
C13 C14 1.3900
C13 H13A 0.9300
C14 H14A 0.9300
C15 C16 1.3900
C15 C20 1.3900
C16 C17 1.3900
C16 H16A 0.9300
C17 C18 1.3900
C17 H17A 0.9300
C18 C19 1.3900
C18 H18A 0.9300
C19 C20 1.3900
C19 H19A 0.9300
C20 H20A 0.9300
C21 C22 1.4200
C21 C25 1.4200
C21 H21A 0.9300
C22 C23 1.4200
C22 H22A 0.9300
C23 C24 1.4200
C23 H23A 0.9300
C24 C25 1.4200
C24 H24A 0.9300
C25 H25A 0.9300
C26 C27 1.4200
C26 C30 1.4200
C26 H26A 0.9300
C27 C28 1.4200
C27 H27A 0.9300
C28 C29 1.4200
C28 H28A 0.9300
C29 C30 1.4200
C29 H29A 0.9300
C30 H30A 0.9300
C31 H31A 0.9600
C31 H31B 0.9600
C31 H31C 0.9600
C32 H32A 0.9600
C32 H32B 0.9600
C32 H32C 0.9600
C33 H33A 0.9600
C33 H33B 0.9600
C33 H33C 0.9600
C34 H34A 0.9600
C34 H34B 0.9600
C34 H34C 0.9600
C35 H35A 0.9600
C35 H35B 0.9600
C35 H35C 0.9600
C36 H36A 0.9600
C36 H36B 0.9600
C36 H36C 0.9600
